data_7222404
loop_
_publ_author_name
'Rajaguru, Kandasamy'
'Mariappan, Arumugam'
'Manjusri, Ramachandran'
'Muthusubramanian, Shanmugam'
'Bhuvanesh, Nattamai'

_publ_section_title
;
 An Efficient Desulfitative C-C Cross Coupling of Fused
 Thiazolidine-2-thione with Boronic Acids and Boronic Acid Pinacol esters:
 Formation of Fused Thiazoles
;
_journal_name_full 'RSC Adv.'
_journal_paper_doi 10.1039/C5RA17827D
_journal_year 2015
_chemical_formula_moiety 'C15 H9 N S2'
_chemical_formula_sum 'C15 H9 N S2'
_chemical_formula_weight 267.35
_chemical_name_systematic
;
 ?
;
_space_group_crystal_system orthorhombic
_space_group_IT_number 33
_space_group_name_Hall 'P 2c -2n'
_space_group_name_H-M_alt 'P n a 21'
_symmetry_space_group_name_Hall 'P 2c -2n'
_symmetry_space_group_name_H-M 'P n a 21'
_atom_sites_solution_hydrogens geom
_audit_update_record
;
2015-04-11 deposited with the CCDC.
2015-09-30 downloaded from the CCDC.
;
_cell_angle_alpha 90
_cell_angle_beta 90
_cell_angle_gamma 90
_cell_formula_units_Z 4
_cell_length_a 25.831(3)
_cell_length_b 11.8166(11)
_cell_length_c 3.9035(4)
_cell_measurement_reflns_used 9936
_cell_measurement_temperature 150.15
_cell_measurement_theta_max 37.796
_cell_measurement_theta_min 2.927
_cell_volume 1191.5(2)
_computing_cell_refinement 'SAINT v8.34A (Bruker, 2013)'
_computing_data_reduction 'SAINT v8.34A (Bruker, 2013)'
_computing_molecular_graphics 'Olex2 (Dolomanov et al., 2009)'
_computing_publication_material 'Olex2 (Dolomanov et al., 2009)'
_computing_structure_refinement 'XL (Sheldrick, 2008)'
_diffrn_ambient_temperature 150.15
_diffrn_measured_fraction_theta_full 0.995
_diffrn_measured_fraction_theta_max 0.984
_diffrn_measurement_device_type 'Bruker APEX-II CCD'
_diffrn_measurement_method '\f and \w scans'
_diffrn_radiation_type MoK\a
_diffrn_radiation_wavelength 0.71073
_diffrn_reflns_av_R_equivalents 0.0525
_diffrn_reflns_av_unetI/netI 0.0296
_diffrn_reflns_laue_measured_fraction_full 0.995
_diffrn_reflns_laue_measured_fraction_max 0.984
_diffrn_reflns_limit_h_max 44
_diffrn_reflns_limit_h_min -44
_diffrn_reflns_limit_k_max 20
_diffrn_reflns_limit_k_min -20
_diffrn_reflns_limit_l_max 6
_diffrn_reflns_limit_l_min -6
_diffrn_reflns_number 55390
_diffrn_reflns_point_group_measured_fraction_full 0.997
_diffrn_reflns_point_group_measured_fraction_max 0.970
_diffrn_reflns_theta_full 25.242
_diffrn_reflns_theta_max 38.720
_diffrn_reflns_theta_min 1.577
_diffrn_standards_number 0
_exptl_absorpt_coefficient_mu 0.424
_exptl_absorpt_correction_T_max 0.7476
_exptl_absorpt_correction_T_min 0.6180
_exptl_absorpt_correction_type multi-scan
_exptl_absorpt_process_details
;
SADABS-2014/3 (Bruker,2014) was used for absorption correction.
wR2(int) was 0.1352 before and 0.0614 after correction.
The Ratio of minimum to maximum transmission is 0.8266.
The \l/2 correction factor is Not present.
;
_exptl_crystal_colour colourless
_exptl_crystal_colour_primary colourless
_exptl_crystal_density_diffrn 1.490
_exptl_crystal_description needle
_exptl_crystal_F_000 552
_exptl_crystal_size_max 0.51
_exptl_crystal_size_mid 0.18
_exptl_crystal_size_min 0.08
_refine_diff_density_max 0.553
_refine_diff_density_min -0.284
_refine_diff_density_rms 0.064
_refine_ls_abs_structure_details
;
 Flack x determined using 2436 quotients [(I+)-(I-)]/[(I+)+(I-)]
 (Parsons, Flack and Wagner, Acta Cryst. B69 (2013) 249-259).
;
_refine_ls_abs_structure_Flack 0.01(2)
_refine_ls_extinction_method none
_refine_ls_goodness_of_fit_ref 1.068
_refine_ls_hydrogen_treatment constr
_refine_ls_matrix_type full
_refine_ls_number_parameters 163
_refine_ls_number_reflns 6578
_refine_ls_number_restraints 1
_refine_ls_restrained_S_all 1.068
_refine_ls_R_factor_all 0.0419
_refine_ls_R_factor_gt 0.0364
_refine_ls_shift/su_max 0.001
_refine_ls_shift/su_mean 0.000
_refine_ls_structure_factor_coef Fsqd
_refine_ls_weighting_details 'w=1/[\s^2^(Fo^2^)+(0.0436P)^2^+0.2544P] where P=(Fo^2^+2Fc^2^)/3'
_refine_ls_weighting_scheme calc
_refine_ls_wR_factor_gt 0.0865
_refine_ls_wR_factor_ref 0.0892
_reflns_Friedel_coverage 0.777
_reflns_friedel_fraction_full 0.999
_reflns_friedel_fraction_max 0.952
_reflns_number_gt 6004
_reflns_number_total 6578
_reflns_threshold_expression 'I > 2\s(I)'
_cod_data_source_file c5ra17827d2.cif
_cod_data_source_block 1
_cod_database_code 7222404
_shelx_space_group_comment
;
The symmetry employed for this shelxl refinement is uniquely defined
by the following loop, which should always be used as a source of
symmetry information in preference to the above space-group names.
They are only intended as comments.
;
_shelx_estimated_absorpt_t_max 0.967
_shelx_estimated_absorpt_t_min 0.813
_olex2_refinement_description
;
1. Fixed Uiso
 At 1.2 times of:
  All C(H) groups
2.a Aromatic/amide H refined with riding coordinates:
 C3(H3), C4(H4), C5(H5), C6(H6), C9(H9), C12(H12), C13(H13), C14(H14), C15(H15)
;
_olex2_submission_special_instructions 'No special instructions were received'

loop_
_space_group_symop_operation_xyz
'x, y, z'
'-x, -y, z+1/2'
'x+1/2, -y+1/2, z'
'-x+1/2, y+1/2, z+1/2'

loop_
_atom_site_label
_atom_site_type_symbol
_atom_site_fract_x
_atom_site_fract_y
_atom_site_fract_z
_atom_site_U_iso_or_equiv
_atom_site_adp_type
_atom_site_occupancy
_atom_site_site_symmetry_order
_atom_site_calc_flag
_atom_site_refinement_flags_posn
S1 S 0.45757(2) 0.59409(2) 0.26380(11) 0.01527(6) Uani 1 1 d .
S2 S 0.39685(2) 0.20926(3) 0.26413(13) 0.02192(8) Uani 1 1 d .
N1 N 0.36858(4) 0.61865(10) 0.5707(3) 0.0163(2) Uani 1 1 d .
C1 C 0.44112(5) 0.72800(11) 0.4057(4) 0.0149(2) Uani 1 1 d .
C2 C 0.39201(5) 0.72460(11) 0.5622(4) 0.0150(2) Uani 1 1 d .
C3 C 0.37065(6) 0.82408(12) 0.6987(4) 0.0200(3) Uani 1 1 d .
H3 H 0.3378 0.8230 0.8076 0.024 Uiso 1 1 calc R
C4 C 0.39859(6) 0.92424(13) 0.6714(5) 0.0230(3) Uani 1 1 d .
H4 H 0.3844 0.9923 0.7609 0.028 Uiso 1 1 calc R
C5 C 0.44727(7) 0.92625(13) 0.5141(5) 0.0225(3) Uani 1 1 d .
H5 H 0.4655 0.9959 0.4974 0.027 Uiso 1 1 calc R
C6 C 0.46954(6) 0.82844(12) 0.3817(4) 0.0193(2) Uani 1 1 d .
H6 H 0.5029 0.8298 0.2788 0.023 Uiso 1 1 calc R
C7 C 0.39820(5) 0.54267(11) 0.4291(4) 0.0141(2) Uani 1 1 d .
C8 C 0.38599(5) 0.42257(11) 0.4017(4) 0.0150(2) Uani 1 1 d .
C9 C 0.42018(5) 0.34554(11) 0.2691(5) 0.0180(2) Uani 1 1 d .
H9 H 0.4536 0.3655 0.1875 0.022 Uiso 1 1 calc R
C10 C 0.33865(6) 0.25211(12) 0.4447(4) 0.0192(2) Uani 1 1 d .
C11 C 0.33794(5) 0.36981(12) 0.5078(4) 0.0163(2) Uani 1 1 d .
C12 C 0.29636(7) 0.18264(14) 0.5260(5) 0.0257(3) Uani 1 1 d .
H12 H 0.2973 0.1036 0.4814 0.031 Uiso 1 1 calc R
C13 C 0.25325(7) 0.23262(16) 0.6731(5) 0.0287(3) Uani 1 1 d .
H13 H 0.2243 0.1872 0.7321 0.034 Uiso 1 1 calc R
C14 C 0.25183(6) 0.34911(15) 0.7361(5) 0.0273(3) Uani 1 1 d .
H14 H 0.2217 0.3815 0.8358 0.033 Uiso 1 1 calc R
C15 C 0.29357(6) 0.41844(14) 0.6556(4) 0.0212(3) Uani 1 1 d .
H15 H 0.2921 0.4974 0.6998 0.025 Uiso 1 1 calc R

loop_
_atom_site_aniso_label
_atom_site_aniso_U_11
_atom_site_aniso_U_22
_atom_site_aniso_U_33
_atom_site_aniso_U_23
_atom_site_aniso_U_13
_atom_site_aniso_U_12
S1 0.01224(11) 0.01475(11) 0.01882(13) 0.00033(13) 0.00153(12) 0.00034(8)
S2 0.02221(15) 0.01527(13) 0.02826(17) -0.00252(15) 0.00053(17) -0.00065(10)
N1 0.0124(4) 0.0171(4) 0.0193(5) -0.0014(4) 0.0003(4) 0.0004(4)
C1 0.0139(5) 0.0141(5) 0.0168(5) 0.0015(4) -0.0025(4) 0.0010(4)
C2 0.0126(5) 0.0156(5) 0.0168(6) -0.0003(4) -0.0020(4) 0.0016(4)
C3 0.0186(5) 0.0199(5) 0.0215(8) -0.0024(5) -0.0007(4) 0.0046(4)
C4 0.0264(7) 0.0173(6) 0.0252(7) -0.0038(5) -0.0048(5) 0.0040(5)
C5 0.0259(7) 0.0145(5) 0.0271(7) -0.0001(5) -0.0056(6) -0.0016(5)
C6 0.0165(5) 0.0165(5) 0.0250(6) 0.0026(5) -0.0025(5) -0.0016(4)
C7 0.0117(5) 0.0152(5) 0.0152(6) -0.0001(4) -0.0008(4) -0.0003(4)
C8 0.0127(5) 0.0159(5) 0.0163(5) -0.0004(4) -0.0006(4) -0.0010(4)
C9 0.0154(5) 0.0176(5) 0.0209(5) -0.0011(6) 0.0014(6) -0.0018(4)
C10 0.0176(5) 0.0190(6) 0.0210(7) 0.0016(5) -0.0022(5) -0.0038(4)
C11 0.0131(5) 0.0193(5) 0.0163(6) 0.0011(4) -0.0017(4) -0.0022(4)
C12 0.0229(7) 0.0222(6) 0.0320(8) 0.0047(6) -0.0043(6) -0.0097(5)
C13 0.0200(6) 0.0343(8) 0.0318(8) 0.0078(7) -0.0013(6) -0.0107(6)
C14 0.0165(5) 0.0372(8) 0.0282(8) 0.0026(7) 0.0038(6) -0.0056(5)
C15 0.0144(5) 0.0257(6) 0.0237(7) -0.0006(5) 0.0025(5) -0.0023(5)

loop_
_atom_type_symbol
_atom_type_description
_atom_type_scat_dispersion_real
_atom_type_scat_dispersion_imag
_atom_type_scat_source
C C 0.0033 0.0016 'International Tables Vol C Tables 4.2.6.8 and 6.1.1.4'
H H 0.0000 0.0000 'International Tables Vol C Tables 4.2.6.8 and 6.1.1.4'
N N 0.0061 0.0033 'International Tables Vol C Tables 4.2.6.8 and 6.1.1.4'
S S 0.1246 0.1234 'International Tables Vol C Tables 4.2.6.8 and 6.1.1.4'

loop_
_geom_angle_atom_site_label_1
_geom_angle_atom_site_label_2
_geom_angle_atom_site_label_3
_geom_angle
C1 S1 C7 89.11(6)
C9 S2 C10 91.48(7)
C7 N1 C2 110.77(12)
C2 C1 S1 109.52(10)
C6 C1 S1 128.75(11)
C6 C1 C2 121.73(13)
N1 C2 C1 115.33(12)
N1 C2 C3 125.01(13)
C3 C2 C1 119.66(13)
C2 C3 H3 120.7
C4 C3 C2 118.66(14)
C4 C3 H3 120.7
C3 C4 H4 119.5
C3 C4 C5 120.97(14)
C5 C4 H4 119.5
C4 C5 H5 119.3
C6 C5 C4 121.37(14)
C6 C5 H5 119.3
C1 C6 H6 121.2
C5 C6 C1 117.60(14)
C5 C6 H6 121.2
N1 C7 S1 115.25(10)
N1 C7 C8 125.10(12)
C8 C7 S1 119.64(10)
C9 C8 C7 122.36(12)
C9 C8 C11 111.98(12)
C11 C8 C7 125.67(12)
S2 C9 H9 123.2
C8 C9 S2 113.62(10)
C8 C9 H9 123.2
C11 C10 S2 111.67(10)
C12 C10 S2 126.55(13)
C12 C10 C11 121.78(15)
C10 C11 C8 111.26(13)
C15 C11 C8 129.76(14)
C15 C11 C10 118.98(13)
C10 C12 H12 121.0
C13 C12 C10 118.05(16)
C13 C12 H12 121.0
C12 C13 H13 119.5
C12 C13 C14 120.90(15)
C14 C13 H13 119.5
C13 C14 H14 119.3
C15 C14 C13 121.33(16)
C15 C14 H14 119.3
C11 C15 H15 120.5
C14 C15 C11 118.96(15)
C14 C15 H15 120.5

loop_
_geom_bond_atom_site_label_1
_geom_bond_atom_site_label_2
_geom_bond_distance
S1 C1 1.7294(14)
S1 C7 1.7713(13)
S2 C9 1.7195(13)
S2 C10 1.7358(16)
N1 C2 1.3910(18)
N1 C7 1.3028(18)
C1 C2 1.409(2)
C1 C6 1.3987(19)
C2 C3 1.4036(19)
C3 H3 0.9500
C3 C4 1.390(2)
C4 H4 0.9500
C4 C5 1.400(3)
C5 H5 0.9500
C5 C6 1.391(2)
C6 H6 0.9500
C7 C8 1.4577(19)
C8 C9 1.3698(19)
C8 C11 1.4494(19)
C9 H9 0.9500
C10 C11 1.413(2)
C10 C12 1.403(2)
C11 C15 1.406(2)
C12 H12 0.9500
C12 C13 1.385(3)
C13 H13 0.9500
C13 C14 1.399(3)
C14 H14 0.9500
C14 C15 1.390(2)
C15 H15 0.9500

loop_
_geom_torsion_atom_site_label_1
_geom_torsion_atom_site_label_2
_geom_torsion_atom_site_label_3
_geom_torsion_atom_site_label_4
_geom_torsion
S1 C1 C2 N1 0.45(16)
S1 C1 C2 C3 179.74(11)
S1 C1 C6 C5 179.35(12)
S1 C7 C8 C9 3.8(2)
S1 C7 C8 C11 -176.41(12)
S2 C10 C11 C8 0.43(16)
S2 C10 C11 C15 -179.71(12)
S2 C10 C12 C13 179.29(14)
N1 C2 C3 C4 179.99(14)
N1 C7 C8 C9 -175.77(16)
N1 C7 C8 C11 4.0(2)
C1 S1 C7 N1 1.11(12)
C1 S1 C7 C8 -178.51(12)
C1 C2 C3 C4 0.8(2)
C2 N1 C7 S1 -1.03(16)
C2 N1 C7 C8 178.56(13)
C2 C1 C6 C5 -0.9(2)
C2 C3 C4 C5 -0.6(2)
C3 C4 C5 C6 -0.4(3)
C4 C5 C6 C1 1.2(2)
C6 C1 C2 N1 -179.30(14)
C6 C1 C2 C3 0.0(2)
C7 S1 C1 C2 -0.82(11)
C7 S1 C1 C6 178.92(15)
C7 N1 C2 C1 0.37(18)
C7 N1 C2 C3 -178.88(14)
C7 C8 C9 S2 179.98(12)
C7 C8 C11 C10 179.81(14)
C7 C8 C11 C15 0.0(3)
C8 C11 C15 C14 -179.95(16)
C9 S2 C10 C11 -0.29(12)
C9 S2 C10 C12 -179.87(17)
C9 C8 C11 C10 -0.38(19)
C9 C8 C11 C15 179.77(16)
C10 S2 C9 C8 0.07(14)
C10 C11 C15 C14 0.2(2)
C10 C12 C13 C14 0.5(3)
C11 C8 C9 S2 0.17(19)
C11 C10 C12 C13 -0.3(3)
C12 C10 C11 C8 -179.96(15)
C12 C10 C11 C15 -0.1(2)
C12 C13 C14 C15 -0.4(3)
C13 C14 C15 C11 0.0(3)
